data_7025140
loop_
_publ_author_name
'Gregor, Lauren C.'
'Chen, Chung-Hsing'
'Fafard, Claudia M.'
'Fan, Lei'
'Guo, Chengyun'
'Foxman, Bruce M.'
'Gusev, Dmitry G.'
'Ozerov, Oleg V.'

_publ_section_title
;
 Heterolytic splitting of H-X bonds at a cationic (PNP)Pd center.
;
_journal_issue 13
_journal_name_full 'Dalton transactions (Cambridge, England : 2003)'
_journal_page_first 3195
_journal_page_last 3202
_journal_paper_doi 10.1039/b925265g
_journal_volume 39
_journal_year 2010
_chemical_formula_moiety 'C62.75 H57.75 B1 F24 N3 P2 Pd1'
_chemical_formula_sum 'C62.75 H57.75 B F24 N3 P2 Pd'
_chemical_formula_weight 1489.03
_space_group_IT_number 15
_symmetry_cell_setting monoclinic
_symmetry_space_group_name_Hall '-C 2yc'
_symmetry_space_group_name_H-M 'C 1 2/c 1'
_atom_sites_solution_hydrogens geom
_atom_sites_solution_primary direct
_audit_creation_date 07-10-01
_audit_creation_method CRYSTALS_ver_12.85
_cell_angle_alpha 90
_cell_angle_beta 99.898(2)
_cell_angle_gamma 90
_cell_formula_units_Z 8
_cell_length_a 38.6776(13)
_cell_length_b 13.0413(4)
_cell_length_c 26.3169(8)
_cell_measurement_reflns_used 7438
_cell_measurement_temperature 120
_cell_measurement_theta_max 22
_cell_measurement_theta_min 2
_cell_volume 13076.8(7)
_computing_cell_refinement Apex2
_computing_data_collection 'Apex2, (Bruker AXS, 2006)'
_computing_data_reduction Apex2
_computing_molecular_graphics 'CAMERON (Watkin et al., 1996)'
_computing_publication_material 'CRYSTALS (Betteridge et al., 2003)'
_computing_structure_refinement 'CRYSTALS (Betteridge et al., 2003)'
_computing_structure_solution 'SIR92 (Altomare et al., 1994)'
_diffrn_ambient_temperature 120
_diffrn_measured_fraction_theta_full 0.991
_diffrn_measured_fraction_theta_max 0.989
_diffrn_measurement_device 'Bruker-Nonius Kappa ApexII CCD'
_diffrn_measurement_device_type Area
_diffrn_measurement_method '\f scans'
_diffrn_radiation_monochromator graphite
_diffrn_radiation_type 'Mo K\a'
_diffrn_radiation_wavelength 0.71073
_diffrn_reflns_av_R_equivalents 0.127
_diffrn_reflns_limit_h_max 47
_diffrn_reflns_limit_h_min -47
_diffrn_reflns_limit_k_max 14
_diffrn_reflns_limit_k_min -16
_diffrn_reflns_limit_l_max 32
_diffrn_reflns_limit_l_min -32
_diffrn_reflns_number 74698
_diffrn_reflns_theta_full 25.009
_diffrn_reflns_theta_max 26.051
_diffrn_reflns_theta_min 1.069
_diffrn_standards_number 0
_exptl_absorpt_coefficient_mu 0.443
_exptl_absorpt_correction_T_max 0.95
_exptl_absorpt_correction_T_min 0.90
_exptl_absorpt_correction_type multi-scan
_exptl_absorpt_process_details 'Apex2, (Bruker AXS, 2006)'
_exptl_crystal_colour yellow
_exptl_crystal_density_diffrn 1.513
_exptl_crystal_density_method 'not measured'
_exptl_crystal_description prism
_exptl_crystal_F_000 6018
_exptl_crystal_size_max 0.27
_exptl_crystal_size_mid 0.23
_exptl_crystal_size_min 0.12
_refine_diff_density_max 2.21
_refine_diff_density_min -1.90
_refine_ls_extinction_method None
_refine_ls_goodness_of_fit_ref 0.9732
_refine_ls_hydrogen_treatment constr
_refine_ls_matrix_type full
_refine_ls_number_parameters 844
_refine_ls_number_reflns 12773
_refine_ls_number_restraints 7
_refine_ls_R_factor_all 0.1004
_refine_ls_R_factor_gt 0.0680
_refine_ls_shift/su_max 0.013717
_refine_ls_structure_factor_coef Fsqd
_refine_ls_weighting_details
;
Method= Modified Sheldrick
w=1/[\s^2^(F^2^) + ( 0.07P)^2^ +*****P]
,where P=(max(Fo^2^,0) + 2Fc^2^)/3
;
_refine_ls_weighting_scheme calc
_refine_ls_wR_factor_all 0.1815
_refine_ls_wR_factor_gt 0.1619
_refine_ls_wR_factor_ref 0.1815
_reflns_limit_h_max 46
_reflns_limit_h_min -47
_reflns_limit_k_max 16
_reflns_limit_k_min 0
_reflns_limit_l_max 32
_reflns_limit_l_min 0
_reflns_number_gt 8991
_reflns_number_total 12773
_reflns_threshold_expression I>2.0\s(I)
_oxford_diffrn_Wilson_B_factor 1.44
_oxford_diffrn_Wilson_scale 208.87
_oxford_refine_ls_r_factor_ref 0.1004
_oxford_refine_ls_scale 0.07887(2)
_oxford_reflns_number_all 12773
_oxford_reflns_threshold_expression_ref I>-10.0\s(I)
_oxford_structure_analysis_title 'OZ116_0m in C2/c'
_cod_data_source_file b925265g.txt
_cod_data_source_block 7b-Barf
_cod_depositor_comments
;
The following automatic conversions were performed:

'_symmetry_cell_setting' value 'Monoclinic' changed to 'monoclinic'
according to /home/saulius/struct/CIF-dictionaries/cif_core.dic
dictionary named 'cif_core.dic' version 2.4.2 from 2011-04-26.

Automatic conversion script
Id: cif_fix_values 1891 2012-01-12 08:04:46Z andrius 
;
_cod_original_sg_symbol_H-M 'C 1 2/c 1 '
_cod_original_formula_sum 'C62.75 H57.75 B1 F24 N3 P2 Pd1'
_cod_database_code 7025140

loop_
_symmetry_equiv_pos_as_xyz
x,y,z
-x,-y,-z
x+1/2,y+1/2,z
-x+1/2,-y+1/2,-z
-x,y,-z+1/2
x,-y,z+1/2
-x+1/2,y+1/2,-z+1/2
x+1/2,-y+1/2,z+1/2

loop_
_atom_site_label
_atom_site_type_symbol
_atom_site_fract_x
_atom_site_fract_y
_atom_site_fract_z
_atom_site_U_iso_or_equiv
_atom_site_occupancy
_atom_site_adp_type
_atom_site_refinement_flags_posn
_atom_site_refinement_flags_adp
_atom_site_refinement_flags_occupancy
_atom_site_disorder_assembly
_atom_site_disorder_group
Pd1 Pd 0.615272(10) 0.46472(3) 0.479313(14) 0.0182 1.0000 Uani . . . . .
P1 P 0.65635(4) 0.39292(10) 0.54276(5) 0.0193 1.0000 Uani . . . . .
P2 P 0.57469(4) 0.56820(11) 0.42975(5) 0.0197 1.0000 Uani . . . . .
N1 N 0.61533(11) 0.5769(3) 0.53160(16) 0.0211 1.0000 Uani . . . . .
N2 N 0.61531(12) 0.3478(4) 0.42715(17) 0.0303 1.0000 Uani . . . . .
C1 C 0.64000(15) 0.2907(4) 0.5800(2) 0.0254 1.0000 Uani . . . . .
C2 C 0.60346(17) 0.3180(5) 0.5899(3) 0.0404 1.0000 Uani . . . . .
C3 C 0.66482(18) 0.2631(5) 0.6292(2) 0.0356 1.0000 Uani . . . . .
C4 C 0.69776(14) 0.3488(5) 0.5256(2) 0.0269 1.0000 Uani . . . . .
C5 C 0.71089(17) 0.4296(5) 0.4912(2) 0.0403 1.0000 Uani . . . . .
C6 C 0.69476(17) 0.2434(5) 0.4999(2) 0.0393 1.0000 Uani . . . . .
C7 C 0.66695(14) 0.5034(4) 0.58351(19) 0.0219 1.0000 Uani . . . . .
C8 C 0.69672(14) 0.5107(4) 0.6219(2) 0.0245 1.0000 Uani . . . . .
C9 C 0.70534(15) 0.6004(5) 0.6487(2) 0.0290 1.0000 Uani . . . . .
C10 C 0.68322(16) 0.6844(4) 0.6364(2) 0.0307 1.0000 Uani . . . . .
C11 C 0.65375(15) 0.6796(4) 0.5984(2) 0.0266 1.0000 Uani . . . . .
C12 C 0.64411(13) 0.5872(4) 0.57119(19) 0.0194 1.0000 Uani . . . . .
C13 C 0.73774(17) 0.6077(5) 0.6901(2) 0.0421 1.0000 Uani . . . . .
C14 C 0.58590(13) 0.6414(4) 0.52765(19) 0.0195 1.0000 Uani . . . . .
C15 C 0.57545(14) 0.6921(4) 0.5695(2) 0.0234 1.0000 Uani . . . . .
C16 C 0.54592(15) 0.7534(4) 0.5623(2) 0.0268 1.0000 Uani . . . . .
C17 C 0.52521(15) 0.7684(4) 0.5142(2) 0.0281 1.0000 Uani . . . . .
C18 C 0.53430(14) 0.7140(4) 0.4731(2) 0.0261 1.0000 Uani . . . . .
C19 C 0.56392(13) 0.6514(4) 0.47950(19) 0.0206 1.0000 Uani . . . . .
C20 C 0.49307(17) 0.8357(5) 0.5071(3) 0.0405 1.0000 Uani . . . . .
C21 C 0.53315(15) 0.5129(5) 0.3983(2) 0.0314 1.0000 Uani . . . . .
C22 C 0.51825(18) 0.4454(5) 0.4364(3) 0.0486 1.0000 Uani . . . . .
C23 C 0.53653(17) 0.4547(6) 0.3495(3) 0.0439 1.0000 Uani . . . . .
C24 C 0.59249(16) 0.6440(5) 0.3815(2) 0.0310 1.0000 Uani . . . . .
C25 C 0.62806(18) 0.6880(6) 0.4069(3) 0.0457 1.0000 Uani . . . . .
C26 C 0.5677(2) 0.7284(5) 0.3564(3) 0.0458 1.0000 Uani . . . . .
C27 C 0.62905(17) 0.3455(5) 0.3849(2) 0.0442 1.0000 Uani D U . . .
C29 C 0.60268(17) 0.2515(5) 0.4323(3) 0.0451 1.0000 Uani D . . . .
C30 C 0.90609(14) 0.5429(4) 0.24563(19) 0.0233 1.0000 Uani . . . . .
C31 C 0.92922(15) 0.5118(5) 0.2133(2) 0.0275 1.0000 Uani . . . . .
C32 C 0.95469(15) 0.5773(5) 0.1995(2) 0.0302 1.0000 Uani . . . . .
C33 C 0.95731(16) 0.6768(5) 0.2174(2) 0.0317 1.0000 Uani . . . . .
C34 C 0.93520(16) 0.7088(4) 0.2500(2) 0.0301 1.0000 Uani . . . . .
C35 C 0.91020(14) 0.6433(4) 0.2638(2) 0.0259 1.0000 Uani . . . . .
C36 C 0.93741(17) 0.8161(5) 0.2700(3) 0.0372 1.0000 Uani . . . . .
C37 C 0.97808(18) 0.5383(6) 0.1643(3) 0.0430 1.0000 Uani . . . . .
C38 C 0.84234(13) 0.5109(4) 0.20488(19) 0.0201 1.0000 Uani . . . . .
C39 C 0.83936(14) 0.4642(4) 0.1565(2) 0.0265 1.0000 Uani . . . . .
C40 C 0.81720(16) 0.5017(5) 0.1133(2) 0.0290 1.0000 Uani . . . . .
C41 C 0.79667(15) 0.5875(5) 0.1164(2) 0.0291 1.0000 Uani . . . . .
C42 C 0.79970(14) 0.6359(4) 0.1638(2) 0.0242 1.0000 Uani . . . . .
C43 C 0.82227(14) 0.5988(4) 0.2068(2) 0.0235 1.0000 Uani . . . . .
C44 C 0.8161(2) 0.4497(7) 0.0629(3) 0.0568 1.0000 Uani . . . . .
C45 C 0.77943(16) 0.7317(5) 0.1687(2) 0.0333 1.0000 Uani . . . . .
C46 C 0.87979(13) 0.3511(4) 0.25370(18) 0.0199 1.0000 Uani . . . . .
C47 C 0.85333(15) 0.2785(4) 0.2368(2) 0.0244 1.0000 Uani . . . . .
C48 C 0.85933(16) 0.1741(4) 0.2404(2) 0.0290 1.0000 Uani . . . . .
C49 C 0.89173(16) 0.1351(4) 0.2626(2) 0.0299 1.0000 Uani . . . . .
C50 C 0.91812(15) 0.2047(4) 0.2808(2) 0.0271 1.0000 Uani . . . . .
C51 C 0.91210(15) 0.3097(4) 0.2764(2) 0.0252 1.0000 Uani . . . . .
C52 C 0.83073(18) 0.1014(5) 0.2219(3) 0.0392 1.0000 Uani . . . . .
C53 C 0.95292(19) 0.1654(6) 0.3046(3) 0.0453 1.0000 Uani . . . . .
C54 C 0.85979(14) 0.4956(4) 0.30952(19) 0.0207 1.0000 Uani . . . . .
C55 C 0.82490(14) 0.4985(4) 0.3162(2) 0.0224 1.0000 Uani . . . . .
C56 C 0.81515(15) 0.5082(4) 0.3643(2) 0.0256 1.0000 Uani . . . . .
C57 C 0.84072(15) 0.5136(4) 0.4083(2) 0.0252 1.0000 Uani . . . . .
C58 C 0.87562(15) 0.5102(4) 0.4032(2) 0.0229 1.0000 Uani . . . . .
C59 C 0.88519(15) 0.5015(4) 0.3550(2) 0.0217 1.0000 Uani . . . . .
C60 C 0.77743(16) 0.5136(5) 0.3682(2) 0.0344 1.0000 Uani . . . . .
C61 C 0.90246(17) 0.5100(4) 0.4515(2) 0.0306 1.0000 Uani . . . . .
B1 B 0.87176(16) 0.4738(5) 0.2540(2) 0.0221 1.0000 Uani . . . . .
H11 H 0.6376 0.2310 0.5590 0.0306 1.0000 Uiso R . . . .
H23 H 0.5882 0.3267 0.5578 0.0532 1.0000 Uiso R . . . .
H22 H 0.5947 0.2653 0.6091 0.0532 1.0000 Uiso R . . . .
H21 H 0.6048 0.3804 0.6088 0.0532 1.0000 Uiso R . . . .
H33 H 0.6868 0.2418 0.6213 0.0420 1.0000 Uiso R . . . .
H32 H 0.6681 0.3219 0.6508 0.0420 1.0000 Uiso R . . . .
H31 H 0.6551 0.2093 0.6466 0.0420 1.0000 Uiso R . . . .
H41 H 0.7144 0.3438 0.5566 0.0319 1.0000 Uiso R . . . .
H53 H 0.6940 0.4390 0.4608 0.0496 1.0000 Uiso R . . . .
H52 H 0.7324 0.4078 0.4821 0.0496 1.0000 Uiso R . . . .
H51 H 0.7144 0.4926 0.5095 0.0496 1.0000 Uiso R . . . .
H63 H 0.6779 0.2460 0.4691 0.0462 1.0000 Uiso R . . . .
H62 H 0.6876 0.1946 0.5228 0.0462 1.0000 Uiso R . . . .
H61 H 0.7169 0.2239 0.4919 0.0462 1.0000 Uiso R . . . .
H81 H 0.7115 0.4527 0.6295 0.0281 1.0000 Uiso R . . . .
H101 H 0.6888 0.7470 0.6544 0.0377 1.0000 Uiso R . . . .
H111 H 0.6397 0.7390 0.5903 0.0317 1.0000 Uiso R . . . .
H131 H 0.7530 0.6584 0.6806 0.0472 1.0000 Uiso R . . . .
H133 H 0.7311 0.6261 0.7221 0.0472 1.0000 Uiso R . . . .
H132 H 0.7494 0.5433 0.6936 0.0472 1.0000 Uiso R . . . .
H151 H 0.5889 0.6841 0.6031 0.0291 1.0000 Uiso R . . . .
H161 H 0.5394 0.7872 0.5913 0.0325 1.0000 Uiso R . . . .
H181 H 0.5201 0.7200 0.4400 0.0311 1.0000 Uiso R . . . .
H202 H 0.4729 0.7955 0.4949 0.0495 1.0000 Uiso R . . . .
H201 H 0.4907 0.8667 0.5389 0.0495 1.0000 Uiso R . . . .
H203 H 0.4955 0.8875 0.4825 0.0495 1.0000 Uiso R . . . .
H211 H 0.5171 0.5675 0.3889 0.0367 1.0000 Uiso R . . . .
H221 H 0.5345 0.3919 0.4474 0.0570 1.0000 Uiso R . . . .
H222 H 0.5146 0.4849 0.4653 0.0570 1.0000 Uiso R . . . .
H223 H 0.4966 0.4167 0.4201 0.0570 1.0000 Uiso R . . . .
H233 H 0.5529 0.4004 0.3579 0.0492 1.0000 Uiso R . . . .
H232 H 0.5144 0.4274 0.3343 0.0492 1.0000 Uiso R . . . .
H231 H 0.5447 0.4999 0.3258 0.0492 1.0000 Uiso R . . . .
H241 H 0.5966 0.5987 0.3549 0.0359 1.0000 Uiso R . . . .
H252 H 0.6435 0.6333 0.4191 0.0537 1.0000 Uiso R . . . .
H251 H 0.6247 0.7303 0.4351 0.0537 1.0000 Uiso R . . . .
H253 H 0.6379 0.7275 0.3826 0.0537 1.0000 Uiso R . . . .
H263 H 0.5463 0.6983 0.3398 0.0572 1.0000 Uiso R . . . .
H262 H 0.5782 0.7647 0.3317 0.0572 1.0000 Uiso R . . . .
H261 H 0.5630 0.7745 0.3823 0.0572 1.0000 Uiso R . . . .
H331 H 0.9740 0.7225 0.2073 0.0385 1.0000 Uiso R . . . .
H351 H 0.8954 0.6674 0.2865 0.0314 1.0000 Uiso R . . . .
H391 H 0.8533 0.4056 0.1529 0.0315 1.0000 Uiso R . . . .
H411 H 0.7812 0.6125 0.0871 0.0346 1.0000 Uiso R . . . .
H431 H 0.8242 0.6354 0.2383 0.0293 1.0000 Uiso R . . . .
H471 H 0.8304 0.3021 0.2229 0.0292 1.0000 Uiso R . . . .
H491 H 0.8958 0.0633 0.2654 0.0364 1.0000 Uiso R . . . .
H511 H 0.9307 0.3550 0.2896 0.0302 1.0000 Uiso R . . . .
H551 H 0.8069 0.4941 0.2868 0.0295 1.0000 Uiso R . . . .
H571 H 0.8343 0.5206 0.4413 0.0320 1.0000 Uiso R . . . .
H591 H 0.9094 0.4995 0.3528 0.0277 1.0000 Uiso R . . . .
H291 H 0.5912 0.2294 0.4595 0.0526 1.0000 Uiso R . . . .
H271 H 0.6401 0.4023 0.3718 0.0609 1.0000 Uiso R . . . .
F1 F 0.96462(16) 0.8677(4) 0.25919(18) 0.0818 1.0000 Uani . . . . .
F2 F 0.9400(2) 0.8227(4) 0.31814(19) 0.1343 1.0000 Uani . . . . .
F3 F 0.91152(16) 0.8718(4) 0.2464(3) 0.1241 1.0000 Uani . . . . .
F4 F 0.96010(13) 0.5129(5) 0.11853(17) 0.0782 1.0000 Uani . . . . .
F5 F 0.99521(15) 0.4551(5) 0.1817(2) 0.0902 1.0000 Uani . . . . .
F6 F 1.00164(13) 0.6063(4) 0.15503(19) 0.0817 1.0000 Uani . . . . .
F7 F 0.75507(12) 0.7196(3) 0.19855(19) 0.0662 1.0000 Uani . . . . .
F8 F 0.76215(12) 0.7658(3) 0.12373(16) 0.0618 1.0000 Uani . . . . .
F9 F 0.79979(11) 0.8076(3) 0.18960(19) 0.0666 1.0000 Uani . . . . .
F10 F 0.79261(13) 0.4844(4) 0.02523(14) 0.0645 1.0000 Uani . . . . .
F11 F 0.8064(2) 0.3480(5) 0.06583(19) 0.1221 1.0000 Uani . . . . .
F12 F 0.84490(16) 0.4393(8) 0.0486(2) 0.1628 1.0000 Uani . . . . .
F13 F 0.8045(2) 0.1375(5) 0.1977(7) 0.2714 1.0000 Uani . . . . .
F14 F 0.8367(2) 0.0401(8) 0.1892(4) 0.2024 1.0000 Uani . . . . .
F15 F 0.8198(3) 0.0508(10) 0.2524(3) 0.2445 1.0000 Uani . . . . .
F16 F 0.96875(13) 0.2194(4) 0.3427(2) 0.0962 1.0000 Uani . . . . .
F17 F 0.97244(16) 0.1421(10) 0.2748(2) 0.2007 1.0000 Uani . . . . .
F18 F 0.95044(15) 0.0751(4) 0.3300(3) 0.1068 1.0000 Uani . . . . .
F19 F 0.77030(11) 0.4727(4) 0.41069(15) 0.0672 1.0000 Uani . . . . .
F20 F 0.76520(12) 0.6077(4) 0.3654(3) 0.1172 1.0000 Uani . . . . .
F21 F 0.75664(10) 0.4651(4) 0.33051(15) 0.0615 1.0000 Uani . . . . .
F22 F 0.89926(9) 0.5908(3) 0.48179(12) 0.0376 1.0000 Uani . . . . .
F23 F 0.89973(11) 0.4266(3) 0.48058(14) 0.0515 1.0000 Uani . . . . .
F24 F 0.93536(9) 0.5106(3) 0.44242(13) 0.0371 1.0000 Uani . . . . .
C62 C 0.7726(7) 0.198(2) 0.0408(10) 0.107(8) 0.5000 Uiso . . . . .
C63 C 0.7805(7) 0.2021(19) -0.0086(9) 0.101(7) 0.5000 Uiso . . . . .
C64 C 0.7416(6) 0.2465(18) 0.0489(9) 0.095(7) 0.5000 Uiso . . . . .
C65 C 0.7893(7) 0.142(2) 0.0680(10) 0.044(7) 0.2500 Uiso . . . . .
N301 N 0.6068(3) 0.1805(9) 0.3995(5) 0.037(4) 0.52(3) Uiso D . P 1 1
C28 C 0.6121(4) 0.2095(17) 0.3869(5) 0.040(4) 0.48(3) Uiso D . P 1 2
C281 C 0.6231(3) 0.2412(7) 0.3691(5) 0.016(3) 0.52(3) Uiso D U P 1 1
N30 N 0.6291(4) 0.2666(12) 0.3567(6) 0.043(4) 0.48(3) Uiso D . P 1 2
H311 H 0.9276 0.4439 0.2001 0.0323 1.0000 Uiso R . . . .
H3011 H 0.6006 0.1162 0.3974 0.0376 0.52(3) Uiso R . P 1 1
H2811 H 0.6305 0.2143 0.3392 0.0189 0.52(3) Uiso R . P 1 1
H281 H 0.6079 0.1417 0.3741 0.0333 0.48(3) Uiso R . P 1 2
H301 H 0.6376 0.2616 0.3283 0.0517 0.48(3) Uiso R . P 1 2
H641 H 0.7354 0.2435 0.0823 0.1134 0.5000 Uiso R . . . .
H631 H 0.8011 0.1691 -0.0155 0.1209 0.5000 Uiso R . . . .
H651 H 0.8090 0.1202 0.0536 0.0533 0.2500 Uiso R . . . .
H652 H 0.7971 0.1743 0.1002 0.0533 0.2500 Uiso R . . . .
H653 H 0.7753 0.0838 0.0729 0.0533 0.2500 Uiso R . . . .

loop_
_atom_site_aniso_label
_atom_site_aniso_U_11
_atom_site_aniso_U_22
_atom_site_aniso_U_33
_atom_site_aniso_U_23
_atom_site_aniso_U_13
_atom_site_aniso_U_12
Pd1 0.0204(2) 0.0165(2) 0.01705(19) -0.00039(16) 0.00165(14) 0.00153(17)
P1 0.0215(7) 0.0174(7) 0.0187(7) 0.0007(5) 0.0025(5) 0.0009(5)
P2 0.0219(7) 0.0182(7) 0.0182(6) 0.0009(5) 0.0010(5) 0.0004(5)
N1 0.024(2) 0.017(2) 0.021(2) -0.0004(17) 0.0018(18) 0.0004(19)
N2 0.029(3) 0.035(3) 0.024(2) -0.010(2) -0.004(2) 0.012(2)
C1 0.034(3) 0.016(3) 0.027(3) 0.000(2) 0.007(2) -0.007(2)
C2 0.043(4) 0.038(4) 0.042(4) 0.010(3) 0.014(3) -0.006(3)
C3 0.053(4) 0.026(3) 0.027(3) 0.012(2) 0.003(3) -0.003(3)
C4 0.022(3) 0.034(3) 0.022(3) -0.003(2) -0.002(2) 0.003(2)
C5 0.030(3) 0.053(4) 0.041(4) 0.003(3) 0.012(3) -0.004(3)
C6 0.033(3) 0.042(4) 0.041(4) -0.013(3) -0.001(3) 0.014(3)
C7 0.025(3) 0.022(3) 0.019(3) -0.001(2) 0.005(2) -0.003(2)
C8 0.024(3) 0.023(3) 0.026(3) 0.002(2) 0.003(2) 0.005(2)
C9 0.032(3) 0.030(3) 0.023(3) -0.005(2) 0.001(2) -0.006(3)
C10 0.042(4) 0.021(3) 0.028(3) -0.007(2) 0.002(3) -0.006(3)
C11 0.034(3) 0.017(3) 0.028(3) -0.003(2) 0.002(2) -0.004(2)
C12 0.023(3) 0.018(3) 0.017(2) 0.001(2) 0.002(2) -0.003(2)
C13 0.042(4) 0.041(4) 0.037(4) -0.012(3) -0.011(3) -0.004(3)
C14 0.021(3) 0.012(3) 0.025(3) 0.000(2) 0.004(2) -0.002(2)
C15 0.024(3) 0.022(3) 0.024(3) -0.002(2) 0.004(2) 0.000(2)
C16 0.034(3) 0.019(3) 0.030(3) -0.004(2) 0.009(2) -0.003(2)
C17 0.030(3) 0.021(3) 0.035(3) -0.002(2) 0.007(2) 0.004(2)
C18 0.026(3) 0.019(3) 0.030(3) 0.002(2) -0.003(2) 0.000(2)
C19 0.021(3) 0.021(3) 0.020(3) 0.001(2) 0.004(2) 0.000(2)
C20 0.036(4) 0.032(4) 0.052(4) -0.008(3) 0.006(3) 0.005(3)
C21 0.025(3) 0.030(3) 0.036(3) -0.008(3) -0.003(2) 0.004(2)
C22 0.040(4) 0.042(4) 0.067(5) -0.014(3) 0.018(3) -0.018(3)
C23 0.032(3) 0.049(4) 0.045(4) -0.015(3) -0.009(3) 0.003(3)
C24 0.043(4) 0.025(3) 0.026(3) 0.003(2) 0.011(3) 0.001(3)
C25 0.047(4) 0.046(4) 0.047(4) 0.006(3) 0.017(3) -0.016(3)
C26 0.067(5) 0.032(4) 0.043(4) 0.021(3) 0.023(3) 0.014(3)
C27 0.043(4) 0.053(4) 0.032(3) -0.019(3) -0.006(3) 0.020(3)
C29 0.040(4) 0.027(4) 0.061(4) -0.015(3) -0.014(3) 0.004(3)
C30 0.027(3) 0.024(3) 0.016(2) 0.004(2) -0.003(2) -0.003(2)
C31 0.031(3) 0.030(3) 0.020(3) 0.003(2) 0.002(2) -0.004(2)
C32 0.030(3) 0.037(4) 0.024(3) 0.004(2) 0.005(2) -0.010(3)
C33 0.031(3) 0.039(4) 0.023(3) 0.009(3) 0.000(2) -0.013(3)
C34 0.038(3) 0.024(3) 0.023(3) 0.005(2) -0.011(2) -0.005(3)
C35 0.024(3) 0.028(3) 0.024(3) 0.005(2) -0.001(2) -0.002(2)
C36 0.038(4) 0.029(4) 0.044(4) 0.005(3) 0.002(3) -0.009(3)
C37 0.044(4) 0.050(4) 0.037(4) -0.001(3) 0.014(3) -0.013(4)
C38 0.021(3) 0.017(3) 0.022(3) 0.007(2) 0.004(2) -0.001(2)
C39 0.027(3) 0.026(3) 0.026(3) 0.004(2) 0.003(2) 0.008(2)
C40 0.034(3) 0.034(3) 0.019(3) 0.002(2) 0.005(2) 0.010(3)
C41 0.028(3) 0.033(3) 0.025(3) 0.012(2) -0.001(2) 0.007(3)
C42 0.021(3) 0.024(3) 0.028(3) 0.008(2) 0.004(2) 0.002(2)
C43 0.027(3) 0.019(3) 0.025(3) 0.003(2) 0.004(2) -0.008(2)
C44 0.069(5) 0.070(6) 0.028(3) -0.004(3) -0.004(3) 0.041(4)
C45 0.035(3) 0.027(3) 0.035(3) 0.002(3) -0.002(3) 0.008(3)
C46 0.020(3) 0.023(3) 0.015(2) 0.005(2) 0.002(2) -0.003(2)
C47 0.024(3) 0.024(3) 0.024(3) 0.000(2) 0.002(2) -0.002(2)
C48 0.036(3) 0.027(3) 0.024(3) 0.001(2) 0.006(2) -0.004(3)
C49 0.039(3) 0.021(3) 0.030(3) 0.002(2) 0.007(3) 0.005(3)
C50 0.033(3) 0.027(3) 0.020(3) -0.002(2) 0.001(2) 0.007(3)
C51 0.025(3) 0.029(3) 0.021(3) -0.002(2) 0.003(2) 0.001(2)
C52 0.042(4) 0.021(3) 0.054(4) -0.006(3) 0.005(3) -0.008(3)
C53 0.043(4) 0.047(4) 0.043(4) 0.000(3) -0.001(3) 0.025(3)
C54 0.023(3) 0.015(3) 0.022(3) 0.003(2) -0.002(2) -0.004(2)
C55 0.023(3) 0.016(3) 0.026(3) 0.002(2) 0.000(2) -0.001(2)
C56 0.031(3) 0.018(3) 0.028(3) 0.003(2) 0.006(2) -0.005(2)
C57 0.034(3) 0.020(3) 0.022(3) 0.003(2) 0.007(2) -0.007(2)
C58 0.033(3) 0.009(3) 0.025(3) 0.001(2) 0.001(2) -0.002(2)
C59 0.026(3) 0.013(3) 0.025(3) 0.004(2) -0.001(2) 0.000(2)
C60 0.032(3) 0.031(4) 0.042(4) 0.000(3) 0.008(3) -0.007(3)
C61 0.043(4) 0.023(3) 0.023(3) -0.001(2) -0.001(3) -0.003(3)
B1 0.022(3) 0.020(3) 0.022(3) 0.001(2) -0.002(2) 0.001(3)
F1 0.136(5) 0.051(3) 0.067(3) -0.021(2) 0.042(3) -0.059(3)
F2 0.331(10) 0.042(3) 0.051(3) -0.022(2) 0.094(5) -0.055(4)
F3 0.087(4) 0.037(3) 0.224(8) -0.043(4) -0.041(5) 0.014(3)
F4 0.070(3) 0.123(5) 0.045(3) -0.036(3) 0.021(2) -0.029(3)
F5 0.092(4) 0.102(4) 0.093(4) 0.028(3) 0.063(3) 0.045(3)
F6 0.080(3) 0.096(4) 0.084(3) -0.030(3) 0.058(3) -0.051(3)
F7 0.063(3) 0.055(3) 0.089(3) 0.003(2) 0.034(3) 0.028(2)
F8 0.079(3) 0.048(3) 0.048(2) -0.0003(19) -0.017(2) 0.036(2)
F9 0.053(3) 0.031(2) 0.102(4) -0.017(2) -0.027(2) 0.0063(19)
F10 0.087(3) 0.070(3) 0.0267(19) -0.0076(19) -0.016(2) 0.041(3)
F11 0.227(9) 0.075(4) 0.048(3) -0.025(3) -0.021(4) 0.051(5)
F12 0.072(4) 0.368(13) 0.047(3) -0.080(5) 0.006(3) 0.071(6)
F13 0.105(6) 0.057(5) 0.57(2) -0.019(8) -0.161(10) -0.035(4)
F14 0.161(8) 0.229(10) 0.245(10) -0.202(9) 0.113(7) -0.147(8)
F15 0.323(14) 0.338(15) 0.072(4) -0.021(6) 0.033(6) -0.305(13)
F16 0.054(3) 0.075(4) 0.135(5) -0.030(3) -0.053(3) 0.028(3)
F17 0.067(4) 0.463(17) 0.077(4) 0.034(7) 0.025(3) 0.153(7)
F18 0.077(4) 0.067(4) 0.159(6) 0.033(4) -0.029(4) 0.023(3)
F19 0.041(2) 0.129(4) 0.034(2) 0.007(2) 0.0142(18) -0.015(3)
F20 0.037(3) 0.039(3) 0.283(9) 0.010(4) 0.049(4) 0.004(2)
F21 0.035(2) 0.108(4) 0.042(2) -0.007(2) 0.0072(18) -0.026(2)
F22 0.040(2) 0.044(2) 0.0267(17) -0.0103(15) 0.0009(15) -0.0109(17)
F23 0.072(3) 0.037(2) 0.035(2) 0.0172(16) -0.0193(19) -0.021(2)
F24 0.0314(19) 0.043(2) 0.0328(18) -0.0068(15) -0.0058(15) 0.0025(16)

loop_
_atom_type_symbol
_atom_type_scat_dispersion_real
_atom_type_scat_dispersion_imag
_atom_type_scat_Cromer_Mann_a1
_atom_type_scat_Cromer_Mann_b1
_atom_type_scat_Cromer_Mann_a2
_atom_type_scat_Cromer_Mann_b2
_atom_type_scat_Cromer_Mann_a3
_atom_type_scat_Cromer_Mann_b3
_atom_type_scat_Cromer_Mann_a4
_atom_type_scat_Cromer_Mann_b4
_atom_type_scat_Cromer_Mann_c
_atom_type_scat_source
C 0.0033 0.0016 2.3100 20.8439 1.0200 10.2075 1.5886 0.5687 0.8650 51.6512 0.2156 'International Tables Vol C 4.2.6.8 and 6.1.1.4'
H 0.0000 0.0000 0.4930 10.5109 0.3229 26.1257 0.1402 3.1424 0.0408 57.7998 0.0030 'International Tables Vol C 4.2.6.8 and 6.1.1.4'
N 0.0061 0.0033 12.2126 0.0057 3.1322 9.8933 2.0125 28.9975 1.1663 0.5826 -11.5290 'International Tables Vol C 4.2.6.8 and 6.1.1.4'
B 0.0013 0.0007 2.0545 23.2185 1.3326 1.0210 1.0979 60.3498 0.7068 0.1403 -0.1932 'International Tables Vol C 4.2.6.8 and 6.1.1.4'
F 0.0171 0.0103 3.5392 10.2825 2.6412 4.2944 1.5170 0.2615 1.0243 26.1476 0.2776 'International Tables Vol C 4.2.6.8 and 6.1.1.4'
P 0.1023 0.0942 6.4345 1.9067 4.1791 27.1570 1.7800 0.5260 1.4908 68.1645 1.1149 'International Tables Vol C 4.2.6.8 and 6.1.1.4'
Pd -0.9988 1.0072 19.3319 0.6987 15.5017 7.9893 5.2954 25.2052 0.6058 76.8986 5.2659 'International Tables Vol C 4.2.6.8 and 6.1.1.4'

loop_
_geom_angle_atom_site_label_1
_geom_angle_site_symmetry_1
_geom_angle_atom_site_label_2
_geom_angle_atom_site_label_3
_geom_angle
_geom_angle_publ_flag
P1 . Pd1 P2 166.26(5) yes
P1 . Pd1 N1 83.09(13) yes
P2 . Pd1 N1 83.19(13) yes
P1 . Pd1 N2 95.93(13) yes
P2 . Pd1 N2 97.80(13) yes
N1 . Pd1 N2 178.75(19) yes
Pd1 . P1 C1 115.26(19) yes
Pd1 . P1 C4 118.34(18) yes
C1 . P1 C4 107.5(3) yes
Pd1 . P1 C7 99.50(18) yes
C1 . P1 C7 109.2(2) yes
C4 . P1 C7 106.2(3) yes
Pd1 . P2 C19 99.31(17) yes
Pd1 . P2 C21 119.2(2) yes
C19 . P2 C21 105.8(3) yes
Pd1 . P2 C24 114.1(2) yes
C19 . P2 C24 109.8(3) yes
C21 . P2 C24 107.8(3) yes
Pd1 . N1 C12 119.3(3) yes
Pd1 . N1 C14 118.7(3) yes
C12 . N1 C14 122.0(4) yes
Pd1 . N2 C27 129.1(5) yes
Pd1 . N2 C29 125.2(4) yes
C27 . N2 C29 105.5(5) yes
P1 . C1 C2 109.7(4) yes
P1 . C1 C3 113.8(4) yes
C2 . C1 C3 112.2(5) yes
P1 . C1 H11 107.1 no
C2 . C1 H11 106.9 no
C3 . C1 H11 106.7 no
C1 . C2 H23 109.3 no
C1 . C2 H22 110.4 no
H23 . C2 H22 109.5 no
C1 . C2 H21 108.8 no
H23 . C2 H21 109.5 no
H22 . C2 H21 109.5 no
C1 . C3 H33 109.8 no
C1 . C3 H32 108.6 no
H33 . C3 H32 109.5 no
C1 . C3 H31 109.9 no
H33 . C3 H31 109.5 no
H32 . C3 H31 109.5 no
P1 . C4 C5 108.8(4) yes
P1 . C4 C6 112.9(4) yes
C5 . C4 C6 111.3(5) yes
P1 . C4 H41 107.7 no
C5 . C4 H41 108.1 no
C6 . C4 H41 107.9 no
C4 . C5 H53 109.7 no
C4 . C5 H52 109.7 no
H53 . C5 H52 109.5 no
C4 . C5 H51 109.0 no
H53 . C5 H51 109.5 no
H52 . C5 H51 109.5 no
C4 . C6 H63 109.5 no
C4 . C6 H62 109.2 no
H63 . C6 H62 109.5 no
C4 . C6 H61 109.7 no
H63 . C6 H61 109.5 no
H62 . C6 H61 109.5 no
P1 . C7 C8 124.1(4) yes
P1 . C7 C12 114.5(4) yes
C8 . C7 C12 121.3(5) yes
C7 . C8 C9 121.7(5) yes
C7 . C8 H81 119.4 no
C9 . C8 H81 118.9 no
C8 . C9 C10 117.6(5) yes
C8 . C9 C13 121.3(5) yes
C10 . C9 C13 121.1(5) yes
C9 . C10 C11 122.0(5) yes
C9 . C10 H101 118.7 no
C11 . C10 H101 119.3 no
C10 . C11 C12 121.1(5) yes
C10 . C11 H111 119.7 no
C12 . C11 H111 119.2 no
C11 . C12 C7 116.3(5) yes
C11 . C12 N1 124.5(5) yes
C7 . C12 N1 119.0(5) yes
C9 . C13 H131 109.2 no
C9 . C13 H133 109.7 no
H131 . C13 H133 109.5 no
C9 . C13 H132 109.6 no
H131 . C13 H132 109.5 no
H133 . C13 H132 109.5 no
N1 . C14 C15 124.3(5) yes
N1 . C14 C19 118.6(4) yes
C15 . C14 C19 116.9(5) yes
C14 . C15 C16 120.6(5) yes
C14 . C15 H151 119.6 no
C16 . C15 H151 119.9 no
C15 . C16 C17 122.7(5) yes
C15 . C16 H161 119.0 no
C17 . C16 H161 118.3 no
C16 . C17 C18 117.0(5) yes
C16 . C17 C20 122.0(5) yes
C18 . C17 C20 120.9(5) yes
C17 . C18 C19 121.2(5) yes
C17 . C18 H181 119.2 no
C19 . C18 H181 119.5 no
P2 . C19 C14 114.8(4) yes
P2 . C19 C18 123.6(4) yes
C14 . C19 C18 121.4(5) yes
C17 . C20 H202 109.5 no
C17 . C20 H201 110.0 no
H202 . C20 H201 109.5 no
C17 . C20 H203 109.0 no
H202 . C20 H203 109.5 no
H201 . C20 H203 109.5 no
P2 . C21 C22 109.5(4) yes
P2 . C21 C23 112.6(4) yes
C22 . C21 C23 111.5(5) yes
P2 . C21 H211 107.9 no
C22 . C21 H211 107.4 no
C23 . C21 H211 107.7 no
C21 . C22 H221 108.8 no
C21 . C22 H222 109.9 no
H221 . C22 H222 109.5 no
C21 . C22 H223 109.7 no
H221 . C22 H223 109.5 no
H222 . C22 H223 109.5 no
C21 . C23 H233 109.1 no
C21 . C23 H232 109.9 no
H233 . C23 H232 109.5 no
C21 . C23 H231 109.4 no
H233 . C23 H231 109.5 no
H232 . C23 H231 109.5 no
P2 . C24 C25 108.4(4) yes
P2 . C24 C26 113.8(4) yes
C25 . C24 C26 111.6(5) yes
P2 . C24 H241 107.7 no
C25 . C24 H241 107.6 no
C26 . C24 H241 107.6 no
C24 . C25 H252 109.3 no
C24 . C25 H251 109.0 no
H252 . C25 H251 109.5 no
C24 . C25 H253 110.0 no
H252 . C25 H253 109.5 no
H251 . C25 H253 109.5 no
C24 . C26 H263 109.3 no
C24 . C26 H262 110.0 no
H263 . C26 H262 109.5 no
C24 . C26 H261 109.1 no
H263 . C26 H261 109.5 no
H262 . C26 H261 109.5 no
N2 . C27 H271 124.2 no
N2 . C27 C281 101.5(8) yes
H271 . C27 C281 134.3 no
N2 . C27 H271 124.2 no
N2 . C27 N30 123.8(11) yes
H271 . C27 N30 112.0 no
N2 . C29 H291 125.2 no
N2 . C29 N301 120.5(9) yes
H291 . C29 N301 114.3 no
N2 . C29 H291 125.2 no
N2 . C29 C28 97.1(11) yes
H291 . C29 C28 137.6 no
C31 . C30 C35 115.7(5) yes
C31 . C30 B1 122.4(5) yes
C35 . C30 B1 121.0(5) yes
C30 . C31 C32 122.3(6) yes
C30 . C31 H311 118.9 no
C32 . C31 H311 118.8 no
C31 . C32 C33 120.1(6) yes
C31 . C32 C37 118.8(6) yes
C33 . C32 C37 121.1(5) yes
C32 . C33 C34 118.8(5) yes
C32 . C33 H331 120.7 no
C34 . C33 H331 120.6 no
C33 . C34 C35 120.8(5) yes
C33 . C34 C36 120.0(6) yes
C35 . C34 C36 119.1(6) yes
C30 . C35 C34 122.3(6) yes
C30 . C35 H351 118.8 no
C34 . C35 H351 118.9 no
C34 . C36 F1 113.6(6) yes
C34 . C36 F2 114.2(5) yes
F1 . C36 F2 104.8(6) yes
C34 . C36 F3 111.2(5) yes
F1 . C36 F3 100.8(6) yes
F2 . C36 F3 111.3(7) yes
C32 . C37 F4 111.8(6) yes
C32 . C37 F5 112.8(5) yes
F4 . C37 F5 105.4(6) yes
C32 . C37 F6 113.3(6) yes
F4 . C37 F6 105.8(5) yes
F5 . C37 F6 107.2(6) yes
C39 . C38 C43 115.6(5) yes
C39 . C38 B1 121.7(5) yes
C43 . C38 B1 122.1(5) yes
C38 . C39 C40 122.4(5) yes
C38 . C39 H391 118.8 no
C40 . C39 H391 118.8 no
C39 . C40 C41 121.0(5) yes
C39 . C40 C44 119.4(5) yes
C41 . C40 C44 119.7(5) yes
C40 . C41 C42 117.6(5) yes
C40 . C41 H411 121.2 no
C42 . C41 H411 121.2 no
C41 . C42 C43 121.1(5) yes
C41 . C42 C45 119.6(5) yes
C43 . C42 C45 119.2(5) yes
C42 . C43 C38 122.3(5) yes
C42 . C43 H431 118.5 no
C38 . C43 H431 119.1 no
C40 . C44 F10 115.5(6) yes
C40 . C44 F11 110.8(6) yes
F10 . C44 F11 102.4(7) yes
C40 . C44 F12 115.5(7) yes
F10 . C44 F12 110.5(7) yes
F11 . C44 F12 100.2(8) yes
C42 . C45 F7 112.7(5) yes
C42 . C45 F8 113.2(5) yes
F7 . C45 F8 105.4(5) yes
C42 . C45 F9 112.2(5) yes
F7 . C45 F9 105.8(5) yes
F8 . C45 F9 106.9(5) yes
C47 . C46 C51 115.0(5) yes
C47 . C46 B1 122.2(5) yes
C51 . C46 B1 122.3(5) yes
C46 . C47 C48 122.4(5) yes
C46 . C47 H471 118.8 no
C48 . C47 H471 118.7 no
C47 . C48 C49 121.3(5) yes
C47 . C48 C52 120.2(5) yes
C49 . C48 C52 118.4(6) yes
C48 . C49 C50 117.6(5) yes
C48 . C49 H491 121.3 no
C50 . C49 H491 121.1 no
C49 . C50 C51 120.8(5) yes
C49 . C50 C53 118.8(6) yes
C51 . C50 C53 120.4(6) yes
C46 . C51 C50 122.7(5) yes
C46 . C51 H511 118.8 no
C50 . C51 H511 118.4 no
C48 . C52 F13 116.2(6) yes
C48 . C52 F14 115.5(6) yes
F13 . C52 F14 97.4(10) yes
C48 . C52 F15 118.2(7) yes
F13 . C52 F15 102.3(10) yes
F14 . C52 F15 104.3(9) yes
C50 . C53 F16 114.6(6) yes
C50 . C53 F17 115.7(6) yes
F16 . C53 F17 111.9(8) yes
C50 . C53 F18 111.9(6) yes
F16 . C53 F18 98.9(6) yes
F17 . C53 F18 101.8(8) yes
C55 . C54 C59 116.0(5) yes
C55 . C54 B1 123.3(4) yes
C59 . C54 B1 120.4(5) yes
C54 . C55 C56 122.7(5) yes
C54 . C55 H551 119.0 no
C56 . C55 H551 118.3 no
C55 . C56 C57 119.9(5) yes
C55 . C56 C60 119.5(5) yes
C57 . C56 C60 120.6(5) yes
C56 . C57 C58 119.2(5) yes
C56 . C57 H571 120.4 no
C58 . C57 H571 120.3 no
C57 . C58 C59 120.6(5) yes
C57 . C58 C61 117.8(5) yes
C59 . C58 C61 121.4(5) yes
C54 . C59 C58 121.6(5) yes
C54 . C59 H591 119.7 no
C58 . C59 H591 118.8 no
C56 . C60 F19 113.2(5) yes
C56 . C60 F20 112.9(5) yes
F19 . C60 F20 107.6(6) yes
C56 . C60 F21 113.8(5) yes
F19 . C60 F21 104.8(5) yes
F20 . C60 F21 103.7(6) yes
C58 . C61 F22 112.5(5) yes
C58 . C61 F23 111.9(5) yes
F22 . C61 F23 105.9(5) yes
C58 . C61 F24 113.1(5) yes
F22 . C61 F24 106.9(5) yes
F23 . C61 F24 106.1(5) yes
C30 . B1 C38 101.5(4) yes
C30 . B1 C54 112.5(4) yes
C38 . B1 C54 112.9(4) yes
C30 . B1 C46 112.2(4) yes
C38 . B1 C46 113.2(4) yes
C54 . B1 C46 105.0(4) yes
C63 . C62 C64 117(2) yes
C63 . C62 C65 115(3) yes
C64 . C62 C65 127(3) yes
C64 4_655 C63 C62 121(2) yes
C64 4_655 C63 H631 119.5 no
C62 . C63 H631 119.3 no
C63 4_655 C64 C62 121(2) yes
C63 4_655 C64 H641 119.9 no
C62 . C64 H641 118.7 no
C62 . C65 H651 110.2 no
C62 . C65 H652 109.1 no
H651 . C65 H652 109.5 no
C62 . C65 H653 109.1 no
H651 . C65 H653 109.5 no
H652 . C65 H653 109.5 no
C29 . N301 C281 95.6(10) yes
C29 . N301 H3011 132.0 no
C281 . N301 H3011 132.4 no
C29 . C28 N30 120.5(15) yes
C29 . C28 H281 127.3 no
N30 . C28 H281 112.2 no
C27 . C281 N301 116.9(10) yes
C27 . C281 H2811 122.3 no
N301 . C281 H2811 120.7 no
C28 . N30 C27 93.1(14) yes
C28 . N30 H301 139.8 no
C27 . N30 H301 127.1 no

loop_
_geom_bond_atom_site_label_1
_geom_bond_atom_site_label_2
_geom_bond_site_symmetry_2
_geom_bond_distance
_geom_bond_publ_flag
Pd1 P1 . 2.2971(13) yes
Pd1 P2 . 2.2983(14) yes
Pd1 N1 . 2.008(4) yes
Pd1 N2 . 2.052(5) yes
P1 C1 . 1.830(5) yes
P1 C4 . 1.830(6) yes
P1 C7 . 1.801(5) yes
P2 C19 . 1.803(5) yes
P2 C21 . 1.825(6) yes
P2 C24 . 1.834(6) yes
N1 C12 . 1.395(6) yes
N1 C14 . 1.405(7) yes
N2 C27 . 1.314(8) yes
N2 C29 . 1.363(9) yes
C1 C2 . 1.523(8) yes
C1 C3 . 1.518(8) yes
C1 H11 . 0.950 no
C2 H23 . 0.950 no
C2 H22 . 0.950 no
C2 H21 . 0.950 no
C3 H33 . 0.950 no
C3 H32 . 0.950 no
C3 H31 . 0.950 no
C4 C5 . 1.534(8) yes
C4 C6 . 1.528(8) yes
C4 H41 . 0.950 no
C5 H53 . 0.950 no
C5 H52 . 0.950 no
C5 H51 . 0.950 no
C6 H63 . 0.950 no
C6 H62 . 0.950 no
C6 H61 . 0.950 no
C7 C8 . 1.398(7) yes
C7 C12 . 1.408(7) yes
C8 C9 . 1.377(8) yes
C8 H81 . 0.950 no
C9 C10 . 1.393(8) yes
C9 C13 . 1.516(8) yes
C10 C11 . 1.382(8) yes
C10 H101 . 0.950 no
C11 C12 . 1.418(7) yes
C11 H111 . 0.950 no
C13 H131 . 0.950 no
C13 H133 . 0.950 no
C13 H132 . 0.950 no
C14 C15 . 1.403(7) yes
C14 C19 . 1.406(7) yes
C15 C16 . 1.380(8) yes
C15 H151 . 0.950 no
C16 C17 . 1.390(8) yes
C16 H161 . 0.950 no
C17 C18 . 1.389(8) yes
C17 C20 . 1.507(8) yes
C18 C19 . 1.393(7) yes
C18 H181 . 0.950 no
C20 H202 . 0.950 no
C20 H201 . 0.950 no
C20 H203 . 0.950 no
C21 C22 . 1.519(9) yes
C21 C23 . 1.517(8) yes
C21 H211 . 0.950 no
C22 H221 . 0.950 no
C22 H222 . 0.950 no
C22 H223 . 0.950 no
C23 H233 . 0.950 no
C23 H232 . 0.950 no
C23 H231 . 0.950 no
C24 C25 . 1.534(9) yes
C24 C26 . 1.533(8) yes
C24 H241 . 0.950 no
C25 H252 . 0.950 no
C25 H251 . 0.950 no
C25 H253 . 0.950 no
C26 H263 . 0.950 no
C26 H262 . 0.950 no
C26 H261 . 0.950 no
C27 H271 . 0.950 no
C27 C281 . 1.429(8) yes
C27 H271 . 0.950 no
C27 N30 . 1.268(10) yes
C29 H291 . 0.950 no
C29 N301 . 1.293(10) yes
C29 H291 . 0.950 no
C29 C28 . 1.416(9) yes
C30 C31 . 1.397(8) yes
C30 C35 . 1.393(8) yes
C30 B1 . 1.651(8) yes
C31 C32 . 1.398(8) yes
C31 H311 . 0.950 no
C32 C33 . 1.377(9) yes
C32 C37 . 1.492(9) yes
C33 C34 . 1.378(9) yes
C33 H331 . 0.950 no
C34 C35 . 1.384(8) yes
C34 C36 . 1.492(9) yes
C35 H351 . 0.950 no
C36 F1 . 1.321(7) yes
C36 F2 . 1.256(8) yes
C36 F3 . 1.306(8) yes
C37 F4 . 1.324(8) yes
C37 F5 . 1.313(9) yes
C37 F6 . 1.323(8) yes
C38 C39 . 1.397(7) yes
C38 C43 . 1.389(8) yes
C38 B1 . 1.641(7) yes
C39 C40 . 1.391(7) yes
C39 H391 . 0.950 no
C40 C41 . 1.383(8) yes
C40 C44 . 1.482(9) yes
C41 C42 . 1.385(8) yes
C41 H411 . 0.950 no
C42 C43 . 1.391(7) yes
C42 C45 . 1.492(8) yes
C43 H431 . 0.950 no
C44 F10 . 1.304(7) yes
C44 F11 . 1.385(11) yes
C44 F12 . 1.244(10) yes
C45 F7 . 1.336(8) yes
C45 F8 . 1.331(7) yes
C45 F9 . 1.325(7) yes
C46 C47 . 1.409(7) yes
C46 C51 . 1.397(7) yes
C46 B1 . 1.630(8) yes
C47 C48 . 1.381(8) yes
C47 H471 . 0.950 no
C48 C49 . 1.385(8) yes
C48 C52 . 1.475(8) yes
C49 C50 . 1.389(8) yes
C49 H491 . 0.950 no
C50 C51 . 1.390(8) yes
C50 C53 . 1.476(8) yes
C51 H511 . 0.950 no
C52 F13 . 1.198(10) yes
C52 F14 . 1.224(9) yes
C52 F15 . 1.173(9) yes
C53 F16 . 1.291(8) yes
C53 F17 . 1.218(8) yes
C53 F18 . 1.364(9) yes
C54 C55 . 1.392(7) yes
C54 C59 . 1.415(7) yes
C54 B1 . 1.633(8) yes
C55 C56 . 1.387(8) yes
C55 H551 . 0.950 no
C56 C57 . 1.388(8) yes
C56 C60 . 1.481(8) yes
C57 C58 . 1.379(8) yes
C57 H571 . 0.950 no
C58 C59 . 1.386(7) yes
C58 C61 . 1.496(7) yes
C59 H591 . 0.950 no
C60 F19 . 1.309(7) yes
C60 F20 . 1.313(8) yes
C60 F21 . 1.325(7) yes
C61 F22 . 1.340(7) yes
C61 F23 . 1.345(7) yes
C61 F24 . 1.335(7) yes
C62 C63 . 1.39(3) yes
C62 C64 . 1.40(3) yes
C62 C65 . 1.15(3) yes
C63 C64 4_655 1.41(3) yes
C63 H631 . 0.950 no
C64 H641 . 0.950 no
C65 H651 . 0.950 no
C65 H652 . 0.950 no
C65 H653 . 0.950 no
N301 C281 . 1.357(11) yes
N301 H3011 . 0.870 no
C28 N30 . 1.342(12) yes
C28 H281 . 0.950 no
C281 H2811 . 0.950 no
N30 H301 . 0.870 no
